data_1101005
loop_
_publ_author_name
'Hashimoto, Masao'
'Tajima, Fukue'
'Eda, Kazuo'
'Yamamura, Kimiaki'
'Okazaki, Tadashi'

_publ_section_title
;
 Exploration of plastic-like phases in alkylurea systems.
 A thermal and X-ray study
;
_journal_issue 1-3
_journal_name_full 'Journal of Molecular Structure'
_journal_page_first 23
_journal_page_last 33
_journal_paper_doi 10.1016/j.molstruc.2004.08.008
_journal_volume 734
_journal_year 2005
_chemical_formula_moiety 'C11 H24 N2 O'
_chemical_formula_sum 'C11 H24 N2 O'
_chemical_formula_weight 200.32
_chemical_melting_point 385.3
_chemical_name_common n-decylurea
_space_group_IT_number 14
_symmetry_cell_setting monoclinic
_symmetry_space_group_name_Hall '-P 2ybc'
_symmetry_space_group_name_H-M 'P 1 21/c 1'
_atom_sites_solution_hydrogens geom
_atom_sites_solution_primary direct
_atom_sites_solution_secondary difmap
_cell_angle_alpha 90.00
_cell_angle_beta 96.371(4)
_cell_angle_gamma 90.00
_cell_formula_units_Z 4
_cell_length_a 18.007(4)
_cell_length_b 7.5233(15)
_cell_length_c 9.2731(18)
_cell_measurement_reflns_used 1228
_cell_measurement_temperature 233(2)
_cell_measurement_theta_max 23.778
_cell_measurement_theta_min 2.210
_cell_volume 1248.5(4)
_diffrn_ambient_temperature 233(2)
_diffrn_measurement_device_type 'CCD area detector'
_diffrn_measurement_method 'phi and omega scans'
_diffrn_radiation_monochromator graphite
_diffrn_radiation_source 'fine-focus sealed tube'
_diffrn_radiation_type MoK\a
_diffrn_radiation_wavelength 0.71073
_diffrn_reflns_av_R_equivalents 0.0491
_diffrn_reflns_av_sigmaI/netI 0.0749
_diffrn_reflns_limit_h_max 18
_diffrn_reflns_limit_h_min -22
_diffrn_reflns_limit_k_max 9
_diffrn_reflns_limit_k_min -9
_diffrn_reflns_limit_l_max 11
_diffrn_reflns_limit_l_min -10
_diffrn_reflns_number 6992
_diffrn_reflns_theta_max 27.46
_diffrn_reflns_theta_min 2.28
_exptl_absorpt_coefficient_mu 0.068
_exptl_absorpt_correction_T_max 1.000000
_exptl_absorpt_correction_T_min 0.647382
_exptl_absorpt_correction_type empirical
_exptl_absorpt_process_details 'program SADABS ver. 2.03(Sheldrick)'
_exptl_crystal_colour colorless
_exptl_crystal_density_diffrn 1.066
_exptl_crystal_density_method 'not measured'
_exptl_crystal_F_000 448
_exptl_crystal_size_max 0.50
_exptl_crystal_size_mid 0.46
_exptl_crystal_size_min 0.05
_refine_ls_extinction_method none
_refine_ls_goodness_of_fit_ref 0.754
_refine_ls_hydrogen_treatment mixed
_refine_ls_matrix_type full
_refine_ls_number_parameters 223
_refine_ls_number_reflns 2600
_refine_ls_number_restraints 0
_refine_ls_restrained_S_all 0.754
_refine_ls_R_factor_all 0.1258
_refine_ls_R_factor_gt 0.0517
_refine_ls_shift/su_max 0.000
_refine_ls_shift/su_mean 0.000
_refine_ls_structure_factor_coef Fsqd
_refine_ls_weighting_details 'calc w=1/[\s^2^(Fo^2^)+(0.0878P)^2^+0.0000P] where P=(Fo^2^+2Fc^2^)/3'
_refine_ls_weighting_scheme calc
_refine_ls_wR_factor_gt 0.1201
_refine_ls_wR_factor_ref 0.1425
_reflns_number_gt 1186
_reflns_number_total 2600
_reflns_threshold_expression >2sigma(I)
_cod_original_sg_symbol_H-M 'P 21/c'
_cod_database_code 1101005

loop_
_symmetry_equiv_pos_as_xyz
'x, y, z'
'-x, y+1/2, -z+1/2'
'-x, -y, -z'
'x, -y-1/2, z-1/2'

loop_
_atom_site_label
_atom_site_type_symbol
_atom_site_fract_x
_atom_site_fract_y
_atom_site_fract_z
_atom_site_U_iso_or_equiv
_atom_site_adp_type
_atom_site_occupancy
_atom_site_symmetry_multiplicity
_atom_site_calc_flag
_atom_site_refinement_flags
_atom_site_disorder_assembly
_atom_site_disorder_group
C1U C 0.05836(11) -0.2729(3) -0.05498(19) 0.0362(5) Uani 1 1 d . . .
N2 N 0.03347(12) -0.3927(3) -0.15591(19) 0.0469(6) Uani 1 1 d . . .
N1 N 0.09032(10) -0.1263(2) -0.10113(18) 0.0413(5) Uani 1 1 d . . .
O1 O 0.05178(8) -0.29685(18) 0.07644(13) 0.0451(5) Uani 1 1 d . . .
C4 C 0.22848(15) 0.4485(3) -0.0552(2) 0.0437(6) Uani 1 1 d . . .
C2 C 0.15561(14) 0.1587(3) -0.0826(2) 0.0403(6) Uani 1 1 d . . .
C1 C 0.11857(14) 0.0145(3) -0.0035(2) 0.0394(6) Uani 1 1 d . . .
C6 C 0.30229(16) 0.7367(3) -0.0234(2) 0.0476(6) Uani 1 1 d . . .
C3 C 0.18677(15) 0.3057(3) 0.0181(2) 0.0430(6) Uani 1 1 d . . .
C5 C 0.26133(15) 0.5910(3) 0.0480(2) 0.0454(6) Uani 1 1 d . . .
C7 C 0.33852(16) 0.8734(3) 0.0814(3) 0.0504(6) Uani 1 1 d . . .
C8 C 0.37684(17) 1.0259(3) 0.0133(3) 0.0541(7) Uani 1 1 d . . .
C9 C 0.4134(2) 1.1565(4) 0.1209(3) 0.0704(9) Uani 1 1 d . . .
C10 C 0.4509(3) 1.3109(5) 0.0553(5) 0.0870(11) Uani 1 1 d . . .
H5A H 0.2963(12) 0.541(3) 0.123(2) 0.052(6) Uiso 1 1 d . . .
H8A H 0.4115(14) 0.981(4) -0.047(3) 0.087(10) Uiso 1 1 d . . .
H1B H 0.0763(11) 0.066(3) 0.043(2) 0.048(6) Uiso 1 1 d . . .
H8B H 0.3403(11) 1.082(3) -0.057(2) 0.047(6) Uiso 1 1 d . . .
H6B H 0.2671(12) 0.794(3) -0.101(2) 0.058(7) Uiso 1 1 d . . .
H4B H 0.1958(12) 0.504(3) -0.132(2) 0.052(6) Uiso 1 1 d . . .
H4A H 0.2683(13) 0.393(3) -0.100(2) 0.061(7) Uiso 1 1 d . . .
H7B H 0.2973(14) 0.920(3) 0.136(3) 0.071(8) Uiso 1 1 d . . .
H2B H 0.1188(11) 0.206(3) -0.159(2) 0.047(6) Uiso 1 1 d . . .
H7A H 0.3761(13) 0.818(3) 0.149(3) 0.071(8) Uiso 1 1 d . . .
H5B H 0.2180(13) 0.643(3) 0.096(2) 0.063(7) Uiso 1 1 d . . .
H1A H 0.1537(11) -0.031(3) 0.071(2) 0.040(6) Uiso 1 1 d . . .
H3A H 0.2208(11) 0.261(3) 0.092(2) 0.044(6) Uiso 1 1 d . . .
H6A H 0.3425(14) 0.686(3) -0.070(3) 0.073(8) Uiso 1 1 d . . .
H9A H 0.4499(15) 1.088(4) 0.195(3) 0.096(10) Uiso 1 1 d . . .
H2A H 0.1950(12) 0.106(3) -0.134(2) 0.051(6) Uiso 1 1 d . . .
H10B H 0.4775(16) 1.390(4) 0.136(3) 0.105(10) Uiso 1 1 d . . .
H3B H 0.1447(12) 0.359(3) 0.062(2) 0.057(7) Uiso 1 1 d . . .
H10A H 0.491(3) 1.268(6) 0.006(5) 0.17(2) Uiso 1 1 d . . .
H9B H 0.3777(14) 1.201(4) 0.177(3) 0.077(10) Uiso 1 1 d . . .
H1 H 0.0927(13) -0.111(3) -0.188(3) 0.063(8) Uiso 1 1 d . . .
H2 H 0.0357(12) -0.373(3) -0.242(3) 0.061(8) Uiso 1 1 d . . .
H3 H 0.0067(11) -0.490(3) -0.129(2) 0.050(7) Uiso 1 1 d . . .
H10C H 0.4153(17) 1.384(4) -0.008(3) 0.105(12) Uiso 1 1 d . . .

loop_
_atom_site_aniso_label
_atom_site_aniso_U_11
_atom_site_aniso_U_22
_atom_site_aniso_U_33
_atom_site_aniso_U_23
_atom_site_aniso_U_13
_atom_site_aniso_U_12
C1U 0.0544(14) 0.0308(12) 0.0242(10) -0.0010(8) 0.0082(9) -0.0013(10)
N2 0.0791(15) 0.0392(12) 0.0241(10) -0.0017(8) 0.0133(9) -0.0178(10)
N1 0.0694(13) 0.0316(10) 0.0241(9) 0.0008(7) 0.0113(8) -0.0136(9)
O1 0.0829(11) 0.0312(8) 0.0234(7) 0.0003(6) 0.0157(6) -0.0108(8)
C4 0.0629(17) 0.0321(13) 0.0376(12) 0.0001(10) 0.0119(12) -0.0052(12)
C2 0.0563(15) 0.0338(13) 0.0323(11) 0.0003(9) 0.0117(11) -0.0064(11)
C1 0.0568(16) 0.0320(12) 0.0301(11) -0.0021(9) 0.0085(11) -0.0085(11)
C6 0.0669(17) 0.0341(14) 0.0430(13) 0.0009(10) 0.0106(12) -0.0072(12)
C3 0.0611(16) 0.0326(13) 0.0362(11) -0.0008(10) 0.0097(12) -0.0062(12)
C5 0.0635(17) 0.0314(13) 0.0427(12) -0.0002(10) 0.0116(12) -0.0081(12)
C7 0.0662(18) 0.0386(15) 0.0478(14) 0.0001(11) 0.0121(13) -0.0118(13)
C8 0.0697(19) 0.0381(15) 0.0551(15) 0.0029(12) 0.0099(14) -0.0086(13)
C9 0.091(2) 0.0490(18) 0.0701(18) 0.0015(14) 0.0019(18) -0.0272(17)
C10 0.098(3) 0.054(2) 0.106(3) 0.007(2) 0.000(2) -0.030(2)
